data_7119936
loop_
_publ_author_name
'Kaspar, Manuel'
'Altmann, Philipp Johannes'
'P\"othig, Alexander'
'Sproules, Stephen'
'Hess, Corinna R.'

_publ_section_title
;
 A macrocyclic &#x201B;Co0&#x2019; complex: the relevance of ligand
 non-innocence to reactivity
;
_journal_name_full 'Chem. Commun.'
_journal_paper_doi 10.1039/C7CC02239E
_journal_year 2017
_chemical_compound_source 'see text'
_chemical_formula_moiety '4(C37 H41 Co N8 O), 4(F6 P), C4 H8 O'
_chemical_formula_sum 'C152 H172 Co4 F24 N32 O5 P4'
_chemical_formula_weight 3342.82
_space_group_IT_number 15
_symmetry_cell_setting monoclinic
_symmetry_Int_Tables_number 15
_symmetry_space_group_name_Hall '-C 2yc'
_symmetry_space_group_name_H-M 'C 1 2/c 1'
_atom_sites_solution_hydrogens geom
_audit_update_record
;
2017-03-22 deposited with the CCDC.
2017-04-11 downloaded from the CCDC.
;
_cell_angle_alpha 90
_cell_angle_beta 91.821(3)
_cell_angle_gamma 90
_cell_formula_units_Z 4
_cell_length_a 71.25(3)
_cell_length_b 10.283(4)
_cell_length_c 20.132(8)
_cell_measurement_reflns_used 1847
_cell_measurement_temperature 100
_cell_measurement_theta_max 24.1508
_cell_measurement_theta_min 6.5115
_cell_volume 14743(10)
_computing_cell_refinement 'SAINT (Bruker, 2012)'
_computing_data_collection 'APEX II Control Software (Bruker, 2013)'
_computing_data_reduction 'SAINT (Bruker, 2012)'
_computing_molecular_graphics 'PLATON (Spek, 2011)'
_computing_publication_material 'PLATON (Spek, 2011), enCIFer (Allen, 2004)'
_computing_structure_refinement 'SHELXL2014 (Sheldrick, 2014), SHELXLE (Huebschle, 2011)'
_computing_structure_solution 'SHELXS97 (Sheldrick, 1997)'
_diffrn_ambient_temperature 100
_diffrn_detector ' CMOS plate '
_diffrn_detector_area_resol_mean 16
_diffrn_measured_fraction_theta_full 0.998
_diffrn_measured_fraction_theta_max 0.998
_diffrn_measurement_device ' \k-geometry diffractometer '
_diffrn_measurement_device_type ' Bruker Photon CMOS '
_diffrn_measurement_method ' phi- and omega-rotation '
_diffrn_radiation_monochromator 'Helios optic'
_diffrn_radiation_probe x-ray
_diffrn_radiation_source 'TXS rotating anode'
_diffrn_radiation_type MoK\a
_diffrn_radiation_wavelength 0.71073
_diffrn_reflns_av_R_equivalents 0.0955
_diffrn_reflns_av_sigmaI/netI 0.0761
_diffrn_reflns_limit_h_max 84
_diffrn_reflns_limit_h_min -84
_diffrn_reflns_limit_k_max 12
_diffrn_reflns_limit_k_min -8
_diffrn_reflns_limit_l_max 23
_diffrn_reflns_limit_l_min -23
_diffrn_reflns_number 57304
_diffrn_reflns_reduction_process
;
;
_diffrn_reflns_theta_full 25.24
_diffrn_reflns_theta_max 25.03
_diffrn_reflns_theta_min 1.72
_exptl_absorpt_coefficient_mu 0.585
_exptl_absorpt_correction_T_max 0.7452
_exptl_absorpt_correction_T_min 0.5183
_exptl_absorpt_correction_type multi-scan
_exptl_absorpt_process_details 'SADABS, Bruker, 2008b'
_exptl_crystal_colour 'dark red'
_exptl_crystal_density_diffrn 1.506
_exptl_crystal_density_method 'Not Measured'
_exptl_crystal_description plate
_exptl_crystal_F_000 6928
_exptl_crystal_size_max 0.179
_exptl_crystal_size_mid 0.169
_exptl_crystal_size_min 0.074
_refine_diff_density_max 0.741
_refine_diff_density_min -0.651
_refine_diff_density_rms 0.088
_refine_ls_extinction_method none
_refine_ls_goodness_of_fit_ref 1.057
_refine_ls_hydrogen_treatment constr
_refine_ls_matrix_type full
_refine_ls_number_parameters 1141
_refine_ls_number_reflns 12999
_refine_ls_number_restraints 262
_refine_ls_restrained_S_all 1.191
_refine_ls_R_factor_all 0.0909
_refine_ls_R_factor_gt 0.0594
_refine_ls_shift/su_max 0.001
_refine_ls_shift/su_mean 0.000
_refine_ls_structure_factor_coef Fsqd
_refine_ls_weighting_details 'W=1/[\S^2^(FO^2^)+(0.0402P)^2^+85.1373P] WHERE P=(FO^2^+2FC^2^)/3'
_refine_ls_weighting_scheme calc
_refine_ls_wR_factor_gt 0.1281
_refine_ls_wR_factor_ref 0.1425
_reflns_number_gt 9447
_reflns_number_total 12999
_reflns_threshold_expression i>2\s(i)
_cod_data_source_file c7cc02239e2.cif
_cod_data_source_block 1
_cod_original_sg_symbol_H-M 'C 2/c'
_cod_database_code 7119936
_shelxl_version_number 2014/6

loop_
_symmetry_equiv_pos_site_id
_symmetry_equiv_pos_as_xyz
1 x,y,z
2 -x,y,1/2-z
3 -x,-y,-z
4 x,-y,1/2+z
5 1/2+x,1/2+y,z
6 1/2-x,1/2+y,1/2-z
7 1/2-x,1/2-y,-z
8 1/2+x,1/2-y,1/2+z

loop_
_atom_site_label
_atom_site_type_symbol
_atom_site_fract_x
_atom_site_fract_y
_atom_site_fract_z
_atom_site_U_iso_or_equiv
_atom_site_adp_type
_atom_site_occupancy
_atom_site_site_symmetry_order
_atom_site_calc_flag
_atom_site_refinement_flags_posn
_atom_site_refinement_flags_adp
_atom_site_refinement_flags_occupancy
_atom_site_disorder_assembly
_atom_site_disorder_group
Co1 Co 0.42476(2) 0.40005(5) 0.57202(3) 0.01221(14) Uani 1 1 d . . . . .
O1 O 0.42100(4) 0.2532(3) 0.65272(14) 0.0171(6) Uani 1 1 d . . . . .
N1 N 0.40165(4) 0.4818(3) 0.59486(16) 0.0127(7) Uani 1 1 d . . . . .
N2 N 0.40924(4) 0.3004(3) 0.51161(16) 0.0134(7) Uani 1 1 d . . . . .
N3 N 0.44672(4) 0.3188(3) 0.54118(17) 0.0150(7) Uani 1 1 d . . . . .
N4 N 0.43880(4) 0.5116(3) 0.63006(16) 0.0124(7) Uani 1 1 d . . . . .
N5 N 0.36840(4) 0.4620(3) 0.57166(17) 0.0152(8) Uani 1 1 d . . . . .
N6 N 0.37675(5) 0.2722(3) 0.47982(17) 0.0157(8) Uani 1 1 d . . . . .
N7 N 0.43257(5) 0.1635(3) 0.46519(17) 0.0173(8) Uani 1 1 d . . . . .
N8 N 0.41334(4) 0.6399(3) 0.67204(16) 0.0141(7) Uani 1 1 d . . . . .
C1 C 0.38577(5) 0.4300(4) 0.5624(2) 0.0124(8) Uani 1 1 d . . . . .
C2 C 0.39034(5) 0.3277(4) 0.5141(2) 0.0136(9) Uani 1 1 d . . . . .
C3 C 0.38160(6) 0.1731(4) 0.4376(2) 0.0159(9) Uani 1 1 d . . . . .
C4 C 0.36728(6) 0.1081(4) 0.4008(2) 0.0198(9) Uani 1 1 d . . . . .
H4 H 0.3546 0.1351 0.4032 0.024 Uiso 1 1 calc R U . . .
C5 C 0.37207(6) 0.0051(4) 0.3614(2) 0.0235(10) Uani 1 1 d . . . . .
H5 H 0.3625 -0.0390 0.3361 0.028 Uiso 1 1 calc R U . . .
C6 C 0.39060(6) -0.0358(4) 0.3577(2) 0.0242(10) Uani 1 1 d . . . . .
H6 H 0.3935 -0.1090 0.3311 0.029 Uiso 1 1 calc R U . . .
C7 C 0.40486(6) 0.0277(4) 0.3918(2) 0.0219(10) Uani 1 1 d . . . . .
H7 H 0.4175 -0.0001 0.3883 0.026 Uiso 1 1 calc R U . . .
C8 C 0.40043(6) 0.1346(4) 0.4321(2) 0.0156(9) Uani 1 1 d . . . . .
C9 C 0.41447(6) 0.2044(4) 0.4708(2) 0.0153(9) Uani 1 1 d . . . . .
C10 C 0.44671(6) 0.2155(4) 0.4972(2) 0.0151(9) Uani 1 1 d . . . . .
C11 C 0.46605(6) 0.1559(4) 0.4932(2) 0.0192(9) Uani 1 1 d . . . . .
C12 C 0.47851(6) 0.2745(4) 0.5158(2) 0.0190(9) Uani 1 1 d . . . . .
C13 C 0.46481(5) 0.3463(4) 0.5584(2) 0.0173(9) Uani 1 1 d . . . . .
C14 C 0.47003(6) 0.4358(4) 0.6070(2) 0.0187(9) Uani 1 1 d . . . . .
H14 H 0.4830 0.4446 0.6180 0.022 Uiso 1 1 calc R U . . .
C15 C 0.45755(5) 0.5133(4) 0.6407(2) 0.0144(9) Uani 1 1 d . . . . .
C16 C 0.46352(5) 0.6080(4) 0.6953(2) 0.0154(9) Uani 1 1 d . . . . .
C17 C 0.44594(5) 0.6973(4) 0.6970(2) 0.0161(9) Uani 1 1 d . . . . .
C18 C 0.43093(5) 0.6105(4) 0.66641(19) 0.0128(8) Uani 1 1 d . . . . .
C19 C 0.39895(5) 0.5775(4) 0.6388(2) 0.0133(9) Uani 1 1 d . . . . .
C20 C 0.38030(5) 0.6207(4) 0.6516(2) 0.0141(9) Uani 1 1 d . . . . .
C21 C 0.37649(6) 0.7214(4) 0.6968(2) 0.0168(9) Uani 1 1 d . . . . .
H21 H 0.3865 0.7640 0.7202 0.020 Uiso 1 1 calc R U . . .
C22 C 0.35822(6) 0.7575(4) 0.7069(2) 0.0206(10) Uani 1 1 d . . . . .
H22 H 0.3557 0.8254 0.7374 0.025 Uiso 1 1 calc R U . . .
C23 C 0.34327(6) 0.6948(4) 0.6726(2) 0.0193(10) Uani 1 1 d . . . . .
H23 H 0.3307 0.7206 0.6801 0.023 Uiso 1 1 calc R U . . .
C24 C 0.34668(6) 0.5966(4) 0.6283(2) 0.0191(9) Uani 1 1 d . . . . .
H24 H 0.3365 0.5546 0.6055 0.023 Uiso 1 1 calc R U . . .
C25 C 0.36519(5) 0.5584(4) 0.6169(2) 0.0146(9) Uani 1 1 d . . . . .
C26 C 0.47005(6) 0.0985(5) 0.4261(2) 0.0285(11) Uani 1 1 d . . . . .
H26A H 0.4676 0.1639 0.3915 0.043 Uiso 1 1 calc R U . . .
H26B H 0.4619 0.0229 0.4179 0.043 Uiso 1 1 calc R U . . .
H26C H 0.4832 0.0715 0.4253 0.043 Uiso 1 1 calc R U . . .
C27 C 0.46681(6) 0.0468(4) 0.5458(2) 0.0258(11) Uani 1 1 d . . . . .
H27A H 0.4571 -0.0178 0.5351 0.039 Uiso 1 1 calc R U . . .
H27B H 0.4647 0.0839 0.5897 0.039 Uiso 1 1 calc R U . . .
H27C H 0.4792 0.0049 0.5459 0.039 Uiso 1 1 calc R U . . .
C28 C 0.48215(6) 0.3640(5) 0.4562(2) 0.0288(11) Uani 1 1 d . . . . .
H28A H 0.4916 0.3241 0.4282 0.043 Uiso 1 1 calc R U . . .
H28B H 0.4868 0.4484 0.4724 0.043 Uiso 1 1 calc R U . . .
H28C H 0.4704 0.3765 0.4301 0.043 Uiso 1 1 calc R U . . .
C29 C 0.49717(6) 0.2405(5) 0.5502(3) 0.0268(11) Uani 1 1 d . . . . .
H29A H 0.5041 0.1800 0.5224 0.040 Uiso 1 1 calc R U . . .
H29B H 0.4949 0.1997 0.5932 0.040 Uiso 1 1 calc R U . . .
H29C H 0.5046 0.3199 0.5573 0.040 Uiso 1 1 calc R U . . .
C30 C 0.48191(6) 0.6783(4) 0.6819(2) 0.0255(11) Uani 1 1 d . . . . .
H30A H 0.4813 0.7162 0.6372 0.038 Uiso 1 1 calc R U . . .
H30B H 0.4923 0.6163 0.6851 0.038 Uiso 1 1 calc R U . . .
H30C H 0.4839 0.7476 0.7148 0.038 Uiso 1 1 calc R U . . .
C31 C 0.46625(6) 0.5273(4) 0.7598(2) 0.0223(10) Uani 1 1 d . . . . .
H31A H 0.4545 0.4820 0.7693 0.033 Uiso 1 1 calc R U . . .
H31B H 0.4697 0.5854 0.7969 0.033 Uiso 1 1 calc R U . . .
H31C H 0.4763 0.4635 0.7541 0.033 Uiso 1 1 calc R U . . .
C32 C 0.44760(6) 0.8101(4) 0.6473(2) 0.0203(10) Uani 1 1 d . . . . .
H32A H 0.4512 0.7759 0.6041 0.030 Uiso 1 1 calc R U . . .
H32B H 0.4572 0.8715 0.6637 0.030 Uiso 1 1 calc R U . . .
H32C H 0.4355 0.8550 0.6425 0.030 Uiso 1 1 calc R U . . .
C33 C 0.44100(6) 0.7484(4) 0.7652(2) 0.0188(9) Uani 1 1 d . . . . .
H33A H 0.4512 0.8038 0.7826 0.028 Uiso 1 1 calc R U . . .
H33B H 0.4392 0.6750 0.7955 0.028 Uiso 1 1 calc R U . . .
H33C H 0.4294 0.7991 0.7615 0.028 Uiso 1 1 calc R U . . .
C34 C 0.43471(6) 0.2376(5) 0.7066(2) 0.0252(11) Uani 1 1 d . . . . .
H34A H 0.4338 0.3101 0.7387 0.030 Uiso 1 1 calc R U . . .
H34B H 0.4476 0.2369 0.6893 0.030 Uiso 1 1 calc R U . . .
C35 C 0.43054(6) 0.1089(4) 0.7403(2) 0.0234(10) Uani 1 1 d . . . . .
H35A H 0.4280 0.1220 0.7879 0.028 Uiso 1 1 calc R U . . .
H35B H 0.4412 0.0477 0.7365 0.028 Uiso 1 1 calc R U . . .
C36 C 0.41297(6) 0.0574(4) 0.7026(2) 0.0192(9) Uani 1 1 d . . . . .
H36A H 0.4135 -0.0383 0.6974 0.023 Uiso 1 1 calc R U . . .
H36B H 0.4014 0.0807 0.7258 0.023 Uiso 1 1 calc R U . . .
C37 C 0.41374(6) 0.1250(4) 0.6360(2) 0.0168(9) Uani 1 1 d . . . . .
H37A H 0.4222 0.0786 0.6060 0.020 Uiso 1 1 calc R U . . .
H37B H 0.4011 0.1309 0.6145 0.020 Uiso 1 1 calc R U . . .
O3 O 0.5000 0.2403(10) 0.7500 0.126(3) Uani 1 2 d S TU P . .
C75 C 0.51452(9) 0.1614(8) 0.7351(4) 0.075(2) Uani 1 1 d . U . . .
H75A H 0.5243 0.1664 0.7710 0.090 Uiso 1 1 calc R U . . .
H75B H 0.5201 0.1910 0.6934 0.090 Uiso 1 1 calc R U . . .
C76 C 0.50798(11) 0.0218(7) 0.7273(4) 0.086(3) Uani 1 1 d . U . . .
H76A H 0.5039 0.0023 0.6809 0.103 Uiso 1 1 calc R U . . .
H76B H 0.5179 -0.0407 0.7418 0.103 Uiso 1 1 calc R U . . .
Co2 Co 0.31696(2) 0.15527(5) 0.63983(3) 0.01188(14) Uani 1 1 d . . . . .
O2 O 0.31932(4) 0.3038(3) 0.55967(14) 0.0175(6) Uani 1 1 d . . . . .
N9 N 0.33746(4) 0.2350(3) 0.68813(17) 0.0142(7) Uani 1 1 d . . . . .
N10 N 0.33616(4) 0.0480(3) 0.60347(16) 0.0146(7) Uani 1 1 d . . . . .
N11 N 0.29792(5) 0.0640(3) 0.59216(17) 0.0153(7) Uani 1 1 d . . . . .
N12 N 0.29916(4) 0.2581(3) 0.68433(16) 0.0132(7) Uani 1 1 d . . . . .
N13 N 0.37113(4) 0.2239(3) 0.69875(17) 0.0165(8) Uani 1 1 d . . . . .
N14 N 0.36972(5) 0.0272(3) 0.60466(17) 0.0176(8) Uani 1 1 d . . . . .
N15 N 0.31698(5) -0.0932(3) 0.53595(17) 0.0161(8) Uani 1 1 d . . . . .
N16 N 0.32051(4) 0.3915(3) 0.75001(17) 0.0155(7) Uani 1 1 d . . . . .
C38 C 0.35494(5) 0.1862(4) 0.6741(2) 0.0136(9) Uani 1 1 d . . . . .
C39 C 0.35420(5) 0.0796(4) 0.6239(2) 0.0155(9) Uani 1 1 d . . . . .
C40 C 0.36804(6) -0.0701(4) 0.5581(2) 0.0177(9) Uani 1 1 d . . . . .
C41 C 0.38443(6) -0.1305(4) 0.5351(2) 0.0191(10) Uani 1 1 d . . . . .
H41 H 0.3965 -0.1049 0.5522 0.023 Uiso 1 1 calc R U . . .
C42 C 0.38285(6) -0.2265(4) 0.4879(2) 0.0231(10) Uani 1 1 d . . . . .
H42 H 0.3938 -0.2666 0.4720 0.028 Uiso 1 1 calc R U . . .
C43 C 0.36515(6) -0.2660(4) 0.4630(2) 0.0234(10) Uani 1 1 d . . . . .
H43 H 0.3643 -0.3329 0.4304 0.028 Uiso 1 1 calc R U . . .
C44 C 0.34915(6) -0.2104(4) 0.4845(2) 0.0209(10) Uani 1 1 d . . . . .
H44 H 0.3373 -0.2383 0.4671 0.025 Uiso 1 1 calc R U . . .
C45 C 0.35028(6) -0.1106(4) 0.5329(2) 0.0157(9) Uani 1 1 d . . . . .
C46 C 0.33407(6) -0.0484(4) 0.5585(2) 0.0143(9) Uani 1 1 d . . . . .
C47 C 0.30124(6) -0.0422(4) 0.55156(19) 0.0139(9) Uani 1 1 d . . . . .
C48 C 0.28276(6) -0.1034(4) 0.5287(2) 0.0161(9) Uani 1 1 d . . . . .
C49 C 0.26924(5) 0.0137(4) 0.5345(2) 0.0173(9) Uani 1 1 d . . . . .
C50 C 0.27931(5) 0.0889(4) 0.5908(2) 0.0144(9) Uani 1 1 d . . . . .
C51 C 0.27063(6) 0.1746(4) 0.6326(2) 0.0181(9) Uani 1 1 d . . . . .
H51 H 0.2573 0.1819 0.6293 0.022 Uiso 1 1 calc R U . . .
C52 C 0.28025(5) 0.2509(4) 0.6795(2) 0.0140(9) Uani 1 1 d . . . . .
C53 C 0.27092(6) 0.3329(4) 0.7315(2) 0.0200(10) Uani 1 1 d . . . . .
C54 C 0.28662(6) 0.4337(4) 0.7471(2) 0.0166(9) Uani 1 1 d . . . . .
C55 C 0.30400(5) 0.3564(4) 0.72827(19) 0.0115(8) Uani 1 1 d . . . . .
C56 C 0.33672(5) 0.3325(4) 0.73259(19) 0.0135(8) Uani 1 1 d . . . . .
C57 C 0.35379(5) 0.3804(4) 0.7629(2) 0.0151(9) Uani 1 1 d . . . . .
C58 C 0.35397(6) 0.4838(4) 0.8093(2) 0.0195(9) Uani 1 1 d . . . . .
H58 H 0.3426 0.5242 0.8214 0.023 Uiso 1 1 calc R U . . .
C59 C 0.37091(6) 0.5251(4) 0.8368(2) 0.0210(10) Uani 1 1 d . . . . .
H59 H 0.3711 0.5947 0.8679 0.025 Uiso 1 1 calc R U . . .
C60 C 0.38776(6) 0.4662(4) 0.8197(2) 0.0243(11) Uani 1 1 d . . . . .
H60 H 0.3993 0.4949 0.8399 0.029 Uiso 1 1 calc R U . . .
C61 C 0.38789(6) 0.3674(4) 0.7739(2) 0.0196(10) Uani 1 1 d . . . . .
H61 H 0.3994 0.3293 0.7619 0.024 Uiso 1 1 calc R U . . .
C62 C 0.37085(6) 0.3229(4) 0.7450(2) 0.0153(9) Uani 1 1 d . . . . .
C63 C 0.27863(7) -0.2094(4) 0.5807(2) 0.0242(10) Uani 1 1 d . . . . .
H63A H 0.2669 -0.2545 0.5678 0.036 Uiso 1 1 calc R U . . .
H63B H 0.2773 -0.1690 0.6243 0.036 Uiso 1 1 calc R U . . .
H63C H 0.2890 -0.2721 0.5827 0.036 Uiso 1 1 calc R U . . .
C64 C 0.28356(6) -0.1646(4) 0.4599(2) 0.0243(10) Uani 1 1 d . . . . .
H64A H 0.2709 -0.1911 0.4449 0.037 Uiso 1 1 calc R U . . .
H64B H 0.2918 -0.2410 0.4619 0.037 Uiso 1 1 calc R U . . .
H64C H 0.2885 -0.1012 0.4286 0.037 Uiso 1 1 calc R U . . .
C65 C 0.24882(6) -0.0196(5) 0.5473(2) 0.0266(11) Uani 1 1 d . . . . .
H65A H 0.2413 0.0604 0.5474 0.040 Uiso 1 1 calc R U . . .
H65B H 0.2480 -0.0628 0.5906 0.040 Uiso 1 1 calc R U . . .
H65C H 0.2440 -0.0779 0.5123 0.040 Uiso 1 1 calc R U . . .
C66 C 0.26990(6) 0.1008(4) 0.4720(2) 0.0242(10) Uani 1 1 d . . . . .
H66A H 0.2830 0.1180 0.4615 0.036 Uiso 1 1 calc R U . . .
H66B H 0.2635 0.1833 0.4804 0.036 Uiso 1 1 calc R U . . .
H66C H 0.2636 0.0564 0.4344 0.036 Uiso 1 1 calc R U . . .
C67 C 0.26823(6) 0.2415(4) 0.7918(2) 0.0245(10) Uani 1 1 d . . . . .
H67A H 0.2604 0.1672 0.7780 0.037 Uiso 1 1 calc R U . . .
H67B H 0.2621 0.2893 0.8271 0.037 Uiso 1 1 calc R U . . .
H67C H 0.2805 0.2102 0.8083 0.037 Uiso 1 1 calc R U . . .
C68 C 0.25177(6) 0.3879(5) 0.7112(2) 0.0275(11) Uani 1 1 d . . . . .
H68A H 0.2527 0.4368 0.6697 0.041 Uiso 1 1 calc R U . . .
H68B H 0.2474 0.4458 0.7462 0.041 Uiso 1 1 calc R U . . .
H68C H 0.2428 0.3165 0.7047 0.041 Uiso 1 1 calc R U . . .
C69 C 0.28798(6) 0.4853(5) 0.8170(2) 0.0261(11) Uani 1 1 d . . . . .
H69A H 0.2985 0.5467 0.8211 0.039 Uiso 1 1 calc R U . . .
H69B H 0.2901 0.4131 0.8480 0.039 Uiso 1 1 calc R U . . .
H69C H 0.2763 0.5299 0.8273 0.039 Uiso 1 1 calc R U . . .
C70 C 0.28529(6) 0.5496(4) 0.6984(2) 0.0268(11) Uani 1 1 d . . . . .
H70A H 0.2829 0.5172 0.6531 0.040 Uiso 1 1 calc R U . . .
H70B H 0.2971 0.5980 0.7002 0.040 Uiso 1 1 calc R U . . .
H70C H 0.2750 0.6071 0.7109 0.040 Uiso 1 1 calc R U . . .
C71 C 0.33011(6) 0.2756(5) 0.5020(2) 0.0242(10) Uani 1 1 d . . . . .
H71A H 0.3258 0.1938 0.4806 0.029 Uiso 1 1 calc R U . . .
H71B H 0.3436 0.2670 0.5144 0.029 Uiso 1 1 calc R U . . .
C72 C 0.32688(7) 0.3894(5) 0.4558(2) 0.0330(12) Uani 1 1 d . . . . .
H72A H 0.3284 0.3641 0.4088 0.040 Uiso 1 1 calc R U . . .
H72B H 0.3355 0.4623 0.4670 0.040 Uiso 1 1 calc R U . . .
C73 C 0.30667(8) 0.4240(7) 0.4694(3) 0.0551(18) Uani 1 1 d . . . . .
H73A H 0.3044 0.5180 0.4619 0.066 Uiso 1 1 calc R U . . .
H73B H 0.2979 0.3737 0.4401 0.066 Uiso 1 1 calc R U . . .
C74 C 0.30418(6) 0.3897(4) 0.5401(2) 0.0249(10) Uani 1 1 d . . . . .
H74A H 0.3045 0.4691 0.5679 0.030 Uiso 1 1 calc R U . . .
H74B H 0.2919 0.3460 0.5455 0.030 Uiso 1 1 calc R U . . .
P1 P 0.30896(12) 0.0675(9) 0.2915(4) 0.0191(16) Uani 0.354(3) 1 d D U P A 1
F1 F 0.32753(12) 0.1143(12) 0.3280(5) 0.056(3) Uani 0.354(3) 1 d D U P A 1
F2 F 0.30791(16) -0.0814(9) 0.3130(7) 0.032(3) Uani 0.354(3) 1 d D U P A 1
F3 F 0.29677(15) 0.1083(14) 0.3523(5) 0.049(3) Uani 0.354(3) 1 d D U P A 1
F4 F 0.32129(13) 0.0318(8) 0.2285(4) 0.028(2) Uani 0.354(3) 1 d D U P A 1
F5 F 0.30711(17) 0.2111(8) 0.2638(6) 0.046(3) Uani 0.354(3) 1 d D U P A 1
F6 F 0.29088(11) 0.0202(9) 0.2516(5) 0.041(2) Uani 0.354(3) 1 d D U P A 1
P1A P 0.30975(12) 0.0934(9) 0.2986(5) 0.0245(18) Uani 0.335(3) 1 d D U P B 2
F1A F 0.32528(17) 0.0121(12) 0.2639(7) 0.053(3) Uani 0.335(3) 1 d D U P B 2
F2A F 0.29421(13) 0.1806(10) 0.3306(6) 0.047(3) Uani 0.335(3) 1 d D U P B 2
F3A F 0.29496(16) -0.0191(11) 0.2917(6) 0.055(3) Uani 0.335(3) 1 d D U P B 2
F4A F 0.32459(13) 0.2105(9) 0.3083(5) 0.031(2) Uani 0.335(3) 1 d D U P B 2
F5A F 0.3188(2) 0.0360(15) 0.3650(6) 0.062(4) Uani 0.335(3) 1 d D U P B 2
F6A F 0.30267(13) 0.1600(11) 0.2324(5) 0.042(2) Uani 0.335(3) 1 d D U P B 2
P1B P 0.31268(13) 0.0585(10) 0.3035(4) 0.0243(18) Uani 0.311(3) 1 d D U P C 3
F1B F 0.29136(13) 0.0773(13) 0.3204(7) 0.052(3) Uani 0.311(3) 1 d D U P C 3
F2B F 0.31366(18) -0.0923(10) 0.3142(8) 0.029(3) Uani 0.311(3) 1 d D U P C 3
F3B F 0.3165(2) 0.0721(12) 0.3810(5) 0.036(3) Uani 0.311(3) 1 d D U P C 3
F4B F 0.30703(17) 0.0429(12) 0.2258(4) 0.053(3) Uani 0.311(3) 1 d D U P C 3
F5B F 0.3146(2) 0.2103(10) 0.2937(6) 0.040(3) Uani 0.311(3) 1 d D U P C 3
F6B F 0.33365(13) 0.0285(11) 0.2858(6) 0.043(3) Uani 0.311(3) 1 d D U P C 3
P2 P 0.43935(2) 0.66257(12) 0.43418(6) 0.0233(3) Uani 1 1 d . . . . .
F7 F 0.45376(5) 0.7249(5) 0.38544(19) 0.0838(15) Uani 1 1 d . . . . .
F8 F 0.43646(5) 0.7957(3) 0.47065(19) 0.0677(12) Uani 1 1 d . . . . .
F9 F 0.44182(5) 0.5255(4) 0.39830(18) 0.0646(11) Uani 1 1 d . . . . .
F10 F 0.42487(4) 0.5949(3) 0.48207(15) 0.0428(8) Uani 1 1 d . . . . .
F11 F 0.45610(4) 0.6261(3) 0.48568(15) 0.0415(8) Uani 1 1 d . . . . .
F12 F 0.42240(4) 0.6980(3) 0.38336(14) 0.0366(7) Uani 1 1 d . . . . .

loop_
_atom_site_aniso_label
_atom_site_aniso_U_11
_atom_site_aniso_U_22
_atom_site_aniso_U_33
_atom_site_aniso_U_23
_atom_site_aniso_U_13
_atom_site_aniso_U_12
Co1 0.0136(3) 0.0099(3) 0.0130(3) -0.0013(2) -0.0013(2) 0.0021(2)
O1 0.0224(15) 0.0125(15) 0.0159(16) 0.0000(12) -0.0067(12) -0.0002(12)
N1 0.0179(17) 0.0069(17) 0.0133(18) -0.0004(14) -0.0024(14) -0.0009(13)
N2 0.0180(17) 0.0129(18) 0.0093(18) 0.0003(14) 0.0015(14) 0.0026(14)
N3 0.0167(17) 0.0143(19) 0.0138(18) -0.0003(15) -0.0006(14) 0.0010(14)
N4 0.0148(17) 0.0083(17) 0.0143(19) 0.0005(14) 0.0010(14) 0.0017(13)
N5 0.0164(18) 0.0138(19) 0.0154(19) 0.0036(15) -0.0012(14) 0.0021(14)
N6 0.0197(18) 0.0149(19) 0.0125(18) 0.0009(15) -0.0021(14) 0.0017(14)
N7 0.0189(18) 0.0151(19) 0.0180(19) 0.0000(16) 0.0026(15) 0.0023(15)
N8 0.0166(18) 0.0125(18) 0.0131(18) -0.0011(14) -0.0036(14) 0.0012(14)
C1 0.015(2) 0.011(2) 0.011(2) 0.0045(17) -0.0037(16) 0.0000(16)
C2 0.018(2) 0.012(2) 0.011(2) 0.0059(17) -0.0007(16) 0.0025(16)
C3 0.025(2) 0.010(2) 0.012(2) 0.0037(17) -0.0006(17) 0.0005(17)
C4 0.024(2) 0.018(2) 0.017(2) 0.0035(19) -0.0040(18) 0.0007(18)
C5 0.036(3) 0.022(3) 0.012(2) -0.0038(19) -0.0024(19) -0.008(2)
C6 0.039(3) 0.018(2) 0.016(2) -0.005(2) 0.005(2) -0.004(2)
C7 0.031(2) 0.020(2) 0.016(2) -0.0034(19) 0.0053(19) 0.0017(19)
C8 0.025(2) 0.012(2) 0.010(2) 0.0004(17) 0.0012(17) -0.0031(17)
C9 0.023(2) 0.011(2) 0.012(2) 0.0005(17) -0.0006(17) -0.0014(17)
C10 0.021(2) 0.015(2) 0.009(2) 0.0031(17) 0.0030(17) 0.0037(17)
C11 0.018(2) 0.020(2) 0.019(2) -0.0003(19) 0.0031(17) 0.0073(18)
C12 0.016(2) 0.021(2) 0.021(2) 0.0031(19) 0.0023(18) 0.0056(17)
C13 0.017(2) 0.013(2) 0.022(2) 0.0021(19) 0.0025(17) 0.0041(17)
C14 0.013(2) 0.016(2) 0.027(3) 0.0021(19) -0.0056(18) 0.0030(16)
C15 0.018(2) 0.011(2) 0.014(2) 0.0030(17) 0.0002(17) 0.0009(16)
C16 0.019(2) 0.015(2) 0.012(2) 0.0007(18) -0.0017(16) 0.0007(17)
C17 0.018(2) 0.012(2) 0.018(2) -0.0010(18) -0.0005(17) -0.0003(16)
C18 0.020(2) 0.009(2) 0.009(2) 0.0027(17) -0.0016(16) -0.0002(16)
C19 0.017(2) 0.011(2) 0.012(2) 0.0059(17) -0.0005(16) -0.0012(16)
C20 0.016(2) 0.014(2) 0.012(2) 0.0058(17) -0.0008(16) 0.0021(16)
C21 0.021(2) 0.013(2) 0.016(2) 0.0006(18) -0.0018(17) 0.0014(17)
C22 0.026(2) 0.019(2) 0.016(2) 0.0006(19) 0.0016(18) 0.0050(18)
C23 0.018(2) 0.016(2) 0.024(2) 0.0036(19) 0.0014(18) 0.0089(17)
C24 0.018(2) 0.021(2) 0.019(2) 0.003(2) -0.0009(17) 0.0028(18)
C25 0.019(2) 0.012(2) 0.012(2) 0.0035(17) -0.0015(17) 0.0024(16)
C26 0.024(2) 0.036(3) 0.025(3) -0.012(2) 0.002(2) 0.012(2)
C27 0.029(3) 0.018(2) 0.030(3) 0.003(2) -0.002(2) 0.0082(19)
C28 0.028(2) 0.025(3) 0.034(3) 0.003(2) 0.011(2) 0.005(2)
C29 0.018(2) 0.024(3) 0.038(3) -0.003(2) 0.000(2) 0.0068(19)
C30 0.020(2) 0.023(3) 0.033(3) -0.006(2) 0.000(2) -0.0006(19)
C31 0.028(2) 0.019(2) 0.020(2) 0.000(2) -0.0063(19) 0.0025(19)
C32 0.023(2) 0.014(2) 0.024(3) -0.0016(19) -0.0008(19) 0.0010(17)
C33 0.019(2) 0.019(2) 0.018(2) -0.0020(19) -0.0037(17) -0.0014(17)
C34 0.024(2) 0.027(3) 0.024(3) 0.008(2) -0.0117(19) -0.0051(19)
C35 0.028(2) 0.022(2) 0.019(2) 0.005(2) -0.0067(19) 0.0016(19)
C36 0.022(2) 0.011(2) 0.024(3) 0.0056(19) -0.0001(18) 0.0011(17)
C37 0.023(2) 0.009(2) 0.017(2) -0.0014(18) -0.0029(17) -0.0015(17)
O3 0.101(6) 0.110(7) 0.168(10) 0.000 0.015(6) 0.000
C75 0.049(4) 0.110(5) 0.066(5) 0.026(4) -0.013(3) -0.008(4)
C76 0.119(6) 0.069(4) 0.074(5) 0.017(4) 0.049(5) 0.053(4)
Co2 0.0148(3) 0.0100(3) 0.0106(3) -0.0023(2) -0.0025(2) 0.0006(2)
O2 0.0206(15) 0.0170(16) 0.0149(16) 0.0024(12) 0.0003(12) 0.0027(12)
N9 0.0175(17) 0.0106(18) 0.0143(19) 0.0058(15) -0.0021(14) 0.0023(14)
N10 0.0181(18) 0.0131(18) 0.0124(18) -0.0039(15) -0.0036(14) 0.0021(14)
N11 0.0212(18) 0.0125(18) 0.0120(18) -0.0014(14) -0.0016(14) -0.0007(14)
N12 0.0172(17) 0.0129(18) 0.0094(18) 0.0006(14) -0.0016(14) -0.0001(14)
N13 0.0173(18) 0.0136(19) 0.0182(19) -0.0005(16) -0.0065(15) 0.0017(14)
N14 0.0205(19) 0.0139(19) 0.018(2) -0.0018(16) 0.0002(15) 0.0013(14)
N15 0.0216(18) 0.0114(18) 0.0151(19) 0.0001(15) -0.0023(14) -0.0026(15)
N16 0.0160(17) 0.0149(18) 0.0155(19) -0.0017(15) -0.0025(14) -0.0007(14)
C38 0.019(2) 0.008(2) 0.014(2) -0.0015(17) -0.0024(17) 0.0001(16)
C39 0.015(2) 0.014(2) 0.018(2) 0.0031(18) -0.0025(17) 0.0045(16)
C40 0.024(2) 0.012(2) 0.018(2) 0.0023(18) 0.0016(18) 0.0031(17)
C41 0.020(2) 0.016(2) 0.021(2) 0.0043(19) 0.0001(18) 0.0055(17)
C42 0.029(2) 0.017(2) 0.024(3) 0.001(2) 0.008(2) 0.0094(19)
C43 0.037(3) 0.011(2) 0.022(3) -0.0029(19) 0.007(2) 0.0014(19)
C44 0.029(2) 0.016(2) 0.018(2) -0.0019(19) 0.0020(19) -0.0014(18)
C45 0.023(2) 0.009(2) 0.015(2) 0.0044(17) 0.0001(17) 0.0017(17)
C46 0.023(2) 0.010(2) 0.010(2) 0.0020(17) -0.0011(17) -0.0008(16)
C47 0.023(2) 0.011(2) 0.007(2) 0.0016(17) -0.0012(16) -0.0026(17)
C48 0.022(2) 0.011(2) 0.015(2) -0.0008(18) -0.0012(17) -0.0046(17)
C49 0.016(2) 0.023(2) 0.013(2) -0.0049(18) -0.0026(17) -0.0042(17)
C50 0.018(2) 0.013(2) 0.012(2) 0.0012(17) -0.0026(16) -0.0038(16)
C51 0.015(2) 0.024(2) 0.015(2) -0.0030(19) -0.0034(17) 0.0012(17)
C52 0.018(2) 0.013(2) 0.010(2) 0.0014(17) -0.0011(16) 0.0039(16)
C53 0.017(2) 0.025(3) 0.017(2) -0.009(2) -0.0012(17) 0.0012(18)
C54 0.019(2) 0.012(2) 0.018(2) -0.0075(18) 0.0006(17) 0.0005(17)
C55 0.020(2) 0.006(2) 0.009(2) 0.0009(16) -0.0016(16) 0.0009(16)
C56 0.022(2) 0.011(2) 0.007(2) 0.0049(17) -0.0020(16) 0.0010(17)
C57 0.018(2) 0.014(2) 0.013(2) 0.0025(17) -0.0037(16) -0.0007(16)
C58 0.025(2) 0.016(2) 0.018(2) 0.0020(19) -0.0011(18) 0.0008(18)
C59 0.032(2) 0.012(2) 0.019(2) -0.0021(19) -0.0061(19) -0.0049(18)
C60 0.023(2) 0.025(3) 0.024(3) 0.006(2) -0.0155(19) -0.0038(19)
C61 0.018(2) 0.013(2) 0.027(3) -0.0002(19) -0.0092(18) 0.0006(17)
C62 0.022(2) 0.008(2) 0.016(2) 0.0038(17) -0.0041(17) -0.0022(16)
C63 0.037(3) 0.015(2) 0.021(3) -0.001(2) 0.000(2) -0.0065(19)
C64 0.028(2) 0.022(3) 0.022(3) -0.009(2) -0.0018(19) -0.0066(19)
C65 0.023(2) 0.030(3) 0.026(3) -0.006(2) -0.0022(19) -0.009(2)
C66 0.032(2) 0.024(3) 0.016(2) 0.002(2) -0.0070(19) -0.001(2)
C67 0.028(2) 0.021(3) 0.025(3) -0.002(2) 0.007(2) -0.0009(19)
C68 0.022(2) 0.031(3) 0.028(3) -0.009(2) -0.004(2) 0.007(2)
C69 0.023(2) 0.027(3) 0.028(3) -0.011(2) 0.001(2) -0.0010(19)
C70 0.032(3) 0.017(2) 0.032(3) 0.008(2) 0.007(2) 0.0082(19)
C71 0.028(2) 0.031(3) 0.014(2) 0.005(2) 0.0085(19) 0.003(2)
C72 0.042(3) 0.037(3) 0.020(3) 0.010(2) 0.005(2) -0.002(2)
C73 0.063(4) 0.069(5) 0.033(3) 0.027(3) 0.007(3) 0.025(3)
C74 0.027(2) 0.019(2) 0.029(3) 0.012(2) 0.002(2) 0.0072(19)
P1 0.020(3) 0.021(3) 0.017(3) 0.000(2) 0.002(2) -0.008(2)
F1 0.039(4) 0.066(6) 0.061(6) -0.014(5) -0.018(4) -0.019(4)
F2 0.015(7) 0.029(4) 0.052(6) 0.010(3) 0.010(5) -0.006(3)
F3 0.052(5) 0.068(7) 0.029(4) -0.004(4) 0.017(4) -0.001(5)
F4 0.039(4) 0.019(4) 0.027(4) 0.003(3) 0.010(3) 0.001(3)
F5 0.064(7) 0.022(4) 0.052(6) 0.002(4) 0.004(5) -0.003(3)
F6 0.030(4) 0.039(5) 0.051(5) -0.006(4) -0.013(3) -0.003(3)
P1A 0.021(3) 0.025(3) 0.028(3) 0.007(2) -0.003(2) -0.004(2)
F1A 0.053(5) 0.052(6) 0.055(7) -0.003(5) 0.006(5) 0.018(5)
F2A 0.036(4) 0.042(5) 0.063(6) 0.000(4) 0.009(4) 0.002(4)
F3A 0.060(5) 0.049(5) 0.055(7) 0.002(5) -0.003(5) -0.029(4)
F4A 0.027(4) 0.036(4) 0.030(5) -0.002(3) 0.002(4) -0.011(3)
F5A 0.076(7) 0.069(8) 0.039(5) 0.013(5) -0.008(5) 0.023(6)
F6A 0.043(5) 0.043(5) 0.039(4) 0.014(4) -0.019(3) -0.011(4)
P1B 0.024(3) 0.037(4) 0.012(3) -0.003(2) -0.004(2) 0.000(2)
F1B 0.030(4) 0.061(8) 0.065(7) 0.003(6) 0.009(4) 0.009(4)
F2B 0.009(6) 0.039(4) 0.039(6) 0.005(3) -0.005(5) 0.010(3)
F3B 0.070(7) 0.023(6) 0.015(4) -0.005(3) -0.007(3) -0.001(5)
F4B 0.066(7) 0.076(8) 0.017(4) -0.006(3) -0.012(3) 0.005(5)
F5B 0.062(8) 0.037(4) 0.021(6) 0.001(3) -0.009(5) 0.001(4)
F6B 0.029(4) 0.040(6) 0.061(7) 0.004(5) 0.006(3) -0.003(3)
P2 0.0228(6) 0.0261(7) 0.0208(6) 0.0066(5) -0.0042(5) 0.0007(5)
F7 0.042(2) 0.143(4) 0.067(3) 0.066(3) -0.0041(18) -0.025(2)
F8 0.097(3) 0.0251(18) 0.078(3) -0.0160(18) -0.052(2) 0.0147(17)
F9 0.074(2) 0.063(2) 0.056(2) -0.027(2) -0.0059(19) 0.0308(19)
F10 0.0389(17) 0.0475(19) 0.0425(19) 0.0237(16) 0.0057(14) 0.0028(14)
F11 0.0308(15) 0.049(2) 0.0433(19) 0.0139(15) -0.0156(13) 0.0085(13)
F12 0.0352(16) 0.0430(18) 0.0306(16) 0.0117(14) -0.0155(13) -0.0020(13)

loop_
_atom_type_symbol
_atom_type_description
_atom_type_scat_dispersion_real
_atom_type_scat_dispersion_imag
_atom_type_scat_source
C C 0.0033 0.0016 ' International Tables Vol C Tables 4.2.6.8 and 6.1.1.4'
H H 0.0000 0.0000 ' International Tables Vol C Tables 4.2.6.8 and 6.1.1.4'
Co Co 0.3494 0.9721 ' International Tables Vol C Tables 4.2.6.8 and 6.1.1.4'
F F 0.0171 0.0103 ' International Tables Vol C Tables 4.2.6.8 and 6.1.1.4'
N N 0.0061 0.0033 ' International Tables Vol C Tables 4.2.6.8 and 6.1.1.4'
O O 0.0106 0.0060 ' International Tables Vol C Tables 4.2.6.8 and 6.1.1.4'
P P 0.1023 0.0942 ' International Tables Vol C Tables 4.2.6.8 and 6.1.1.4'

loop_
_geom_angle_atom_site_label_1
_geom_angle_atom_site_label_2
_geom_angle_atom_site_label_3
_geom_angle
_geom_angle_site_symmetry_1
_geom_angle_site_symmetry_3
N3 Co1 N4 92.53(14) . .
N3 Co1 N2 91.27(14) . .
N4 Co1 N2 174.96(14) . .
N3 Co1 N1 174.68(14) . .
N4 Co1 N1 91.54(14) . .
N2 Co1 N1 84.48(14) . .
N3 Co1 O1 93.40(13) . .
N4 Co1 O1 91.95(13) . .
N2 Co1 O1 91.12(12) . .
N1 Co1 O1 89.89(12) . .
C34 O1 C37 107.5(3) . .
C34 O1 Co1 121.7(2) . .
C37 O1 Co1 119.6(2) . .
C19 N1 C1 117.2(3) . .
C19 N1 Co1 128.5(3) . .
C1 N1 Co1 114.2(3) . .
C9 N2 C2 117.5(3) . .
C9 N2 Co1 128.0(3) . .
C2 N2 Co1 114.4(3) . .
C13 N3 C10 107.8(3) . .
C13 N3 Co1 127.8(3) . .
C10 N3 Co1 124.4(3) . .
C15 N4 C18 108.9(3) . .
C15 N4 Co1 127.3(3) . .
C18 N4 Co1 123.8(3) . .
C1 N5 C25 117.3(3) . .
C2 N6 C3 117.0(3) . .
C10 N7 C9 123.7(4) . .
C18 N8 C19 124.0(4) . .
N5 C1 N1 126.8(4) . .
N5 C1 C2 120.4(3) . .
N1 C1 C2 112.8(3) . .
N6 C2 N2 127.0(4) . .
N6 C2 C1 119.0(3) . .
N2 C2 C1 114.0(3) . .
N6 C3 C8 121.0(4) . .
N6 C3 C4 118.9(4) . .
C8 C3 C4 120.1(4) . .
C5 C4 C3 118.7(4) . .
C5 C4 H4 120.6 . .
C3 C4 H4 120.6 . .
C4 C5 C6 121.2(4) . .
C4 C5 H5 119.4 . .
C6 C5 H5 119.4 . .
C7 C6 C5 121.3(4) . .
C7 C6 H6 119.4 . .
C5 C6 H6 119.4 . .
C6 C7 C8 118.9(4) . .
C6 C7 H7 120.6 . .
C8 C7 H7 120.6 . .
C3 C8 C7 119.8(4) . .
C3 C8 C9 117.8(4) . .
C7 C8 C9 122.4(4) . .
N2 C9 N7 123.9(4) . .
N2 C9 C8 119.7(4) . .
N7 C9 C8 116.4(4) . .
N7 C10 N3 128.4(4) . .
N7 C10 C11 120.1(4) . .
N3 C10 C11 111.3(3) . .
C26 C11 C10 113.9(4) . .
C26 C11 C27 109.0(4) . .
C10 C11 C27 105.7(3) . .
C26 C11 C12 116.3(4) . .
C10 C11 C12 100.2(3) . .
C27 C11 C12 111.1(4) . .
C13 C12 C29 115.1(4) . .
C13 C12 C28 106.1(3) . .
C29 C12 C28 109.0(4) . .
C13 C12 C11 100.1(3) . .
C29 C12 C11 115.6(4) . .
C28 C12 C11 110.3(4) . .
N3 C13 C14 123.5(4) . .
N3 C13 C12 112.2(4) . .
C14 C13 C12 124.2(4) . .
C13 C14 C15 124.5(4) . .
C13 C14 H14 117.8 . .
C15 C14 H14 117.8 . .
N4 C15 C14 124.2(4) . .
N4 C15 C16 112.2(3) . .
C14 C15 C16 123.6(4) . .
C15 C16 C30 113.4(3) . .
C15 C16 C31 106.7(3) . .
C30 C16 C31 108.4(3) . .
C15 C16 C17 100.8(3) . .
C30 C16 C17 114.9(4) . .
C31 C16 C17 112.2(3) . .
C18 C17 C33 113.0(3) . .
C18 C17 C32 104.4(3) . .
C33 C17 C32 110.5(3) . .
C18 C17 C16 101.7(3) . .
C33 C17 C16 115.7(3) . .
C32 C17 C16 110.6(3) . .
N8 C18 N4 128.8(4) . .
N8 C18 C17 120.0(4) . .
N4 C18 C17 110.9(3) . .
N1 C19 N8 123.1(3) . .
N1 C19 C20 120.0(4) . .
N8 C19 C20 116.9(4) . .
C21 C20 C25 119.4(4) . .
C21 C20 C19 122.8(4) . .
C25 C20 C19 117.7(4) . .
C22 C21 C20 119.8(4) . .
C22 C21 H21 120.1 . .
C20 C21 H21 120.1 . .
C21 C22 C23 120.5(4) . .
C21 C22 H22 119.7 . .
C23 C22 H22 119.7 . .
C24 C23 C22 120.6(4) . .
C24 C23 H23 119.7 . .
C22 C23 H23 119.7 . .
C23 C24 C25 120.0(4) . .
C23 C24 H24 120.0 . .
C25 C24 H24 120.0 . .
N5 C25 C24 119.4(4) . .
N5 C25 C20 120.9(4) . .
C24 C25 C20 119.7(4) . .
C11 C26 H26A 109.5 . .
C11 C26 H26B 109.5 . .
H26A C26 H26B 109.5 . .
C11 C26 H26C 109.5 . .
H26A C26 H26C 109.5 . .
H26B C26 H26C 109.5 . .
C11 C27 H27A 109.5 . .
C11 C27 H27B 109.5 . .
H27A C27 H27B 109.5 . .
C11 C27 H27C 109.5 . .
H27A C27 H27C 109.5 . .
H27B C27 H27C 109.5 . .
C12 C28 H28A 109.5 . .
C12 C28 H28B 109.5 . .
H28A C28 H28B 109.5 . .
C12 C28 H28C 109.5 . .
H28A C28 H28C 109.5 . .
H28B C28 H28C 109.5 . .
C12 C29 H29A 109.5 . .
C12 C29 H29B 109.5 . .
H29A C29 H29B 109.5 . .
C12 C29 H29C 109.5 . .
H29A C29 H29C 109.5 . .
H29B C29 H29C 109.5 . .
C16 C30 H30A 109.5 . .
C16 C30 H30B 109.5 . .
H30A C30 H30B 109.5 . .
C16 C30 H30C 109.5 . .
H30A C30 H30C 109.5 . .
H30B C30 H30C 109.5 . .
C16 C31 H31A 109.5 . .
C16 C31 H31B 109.5 . .
H31A C31 H31B 109.5 . .
C16 C31 H31C 109.5 . .
H31A C31 H31C 109.5 . .
H31B C31 H31C 109.5 . .
C17 C32 H32A 109.5 . .
C17 C32 H32B 109.5 . .
H32A C32 H32B 109.5 . .
C17 C32 H32C 109.5 . .
H32A C32 H32C 109.5 . .
H32B C32 H32C 109.5 . .
C17 C33 H33A 109.5 . .
C17 C33 H33B 109.5 . .
H33A C33 H33B 109.5 . .
C17 C33 H33C 109.5 . .
H33A C33 H33C 109.5 . .
H33B C33 H33C 109.5 . .
O1 C34 C35 107.1(3) . .
O1 C34 H34A 110.3 . .
C35 C34 H34A 110.3 . .
O1 C34 H34B 110.3 . .
C35 C34 H34B 110.3 . .
H34A C34 H34B 108.5 . .
C34 C35 C36 104.3(3) . .
C34 C35 H35A 110.9 . .
C36 C35 H35A 110.9 . .
C34 C35 H35B 110.9 . .
C36 C35 H35B 110.9 . .
H35A C35 H35B 108.9 . .
C37 C36 C35 103.1(3) . .
C37 C36 H36A 111.1 . .
C35 C36 H36A 111.1 . .
C37 C36 H36B 111.1 . .
C35 C36 H36B 111.1 . .
H36A C36 H36B 109.1 . .
O1 C37 C36 103.6(3) . .
O1 C37 H37A 111.0 . .
C36 C37 H37A 111.0 . .
O1 C37 H37B 111.0 . .
C36 C37 H37B 111.0 . .
H37A C37 H37B 109.0 . .
C75 O3 C75 106.4(10) . 2_656
O3 C75 C76 110.9(7) . .
O3 C75 H75A 109.5 . .
C76 C75 H75A 109.5 . .
O3 C75 H75B 109.5 . .
C76 C75 H75B 109.5 . .
H75A C75 H75B 108.1 . .
C76 C76 C75 100.1(4) 2_656 .
C76 C76 H76A 111.8 2_656 .
C75 C76 H76A 111.8 . .
C76 C76 H76B 111.8 2_656 .
C75 C76 H76B 111.8 . .
H76A C76 H76B 109.5 . .
N11 Co2 N12 92.11(14) . .
N11 Co2 N9 175.31(14) . .
N12 Co2 N9 91.83(14) . .
N11 Co2 N10 91.71(14) . .
N12 Co2 N10 174.20(14) . .
N9 Co2 N10 84.16(14) . .
N11 Co2 O2 92.42(13) . .
N12 Co2 O2 91.53(12) . .
N9 Co2 O2 90.01(12) . .
N10 Co2 O2 92.67(13) . .
C74 O2 C71 108.5(3) . .
C74 O2 Co2 123.0(2) . .
C71 O2 Co2 119.9(2) . .
C56 N9 C38 117.5(3) . .
C56 N9 Co2 127.7(3) . .
C38 N9 Co2 114.8(3) . .
C46 N10 C39 117.2(3) . .
C46 N10 Co2 127.9(3) . .
C39 N10 Co2 114.9(3) . .
C50 N11 C47 108.8(3) . .
C50 N11 Co2 127.3(3) . .
C47 N11 Co2 123.9(3) . .
C52 N12 C55 108.4(3) . .
C52 N12 Co2 128.0(3) . .
C55 N12 Co2 123.6(3) . .
C38 N13 C62 116.5(3) . .
C39 N14 C40 116.7(4) . .
C47 N15 C46 123.8(4) . .
C55 N16 C56 124.0(4) . .
N13 C38 N9 127.5(4) . .
N13 C38 C39 119.3(4) . .
N9 C38 C39 113.2(3) . .
N14 C39 N10 127.4(4) . .
N14 C39 C38 119.7(4) . .
N10 C39 C38 112.9(3) . .
N14 C40 C45 121.2(4) . .
N14 C40 C41 119.3(4) . .
C45 C40 C41 119.5(4) . .
C42 C41 C40 119.5(4) . .
C42 C41 H41 120.3 . .
C40 C41 H41 120.3 . .
C41 C42 C43 120.7(4) . .
C41 C42 H42 119.7 . .
C43 C42 H42 119.7 . .
C44 C43 C42 121.2(4) . .
C44 C43 H43 119.4 . .
C42 C43 H43 119.4 . .
C43 C44 C45 119.6(4) . .
C43 C44 H44 120.2 . .
C45 C44 H44 120.2 . .
C40 C45 C44 119.5(4) . .
C40 C45 C46 117.6(4) . .
C44 C45 C46 122.9(4) . .
N10 C46 N15 123.3(4) . .
N10 C46 C45 119.9(4) . .
N15 C46 C45 116.8(4) . .
N15 C47 N11 129.1(4) . .
N15 C47 C48 120.8(4) . .
N11 C47 C48 110.0(3) . .
C47 C48 C64 112.9(3) . .
C47 C48 C63 105.6(3) . .
C64 C48 C63 109.7(4) . .
C47 C48 C49 101.0(3) . .
C64 C48 C49 115.6(4) . .
C63 C48 C49 111.4(3) . .
C65 C49 C50 114.6(3) . .
C65 C49 C66 108.8(4) . .
C50 C49 C66 106.5(3) . .
C65 C49 C48 115.9(4) . .
C50 C49 C48 99.8(3) . .
C66 C49 C48 110.7(3) . .
N11 C50 C51 124.6(4) . .
N11 C50 C49 110.9(3) . .
C51 C50 C49 124.5(4) . .
C50 C51 C52 123.7(4) . .
C50 C51 H51 118.2 . .
C52 C51 H51 118.2 . .
N12 C52 C51 123.3(4) . .
N12 C52 C53 112.3(3) . .
C51 C52 C53 124.4(4) . .
C52 C53 C68 115.6(4) . .
C52 C53 C54 100.5(3) . .
C68 C53 C54 116.2(4) . .
C52 C53 C67 105.7(4) . .
C68 C53 C67 107.7(4) . .
C54 C53 C67 110.7(3) . .
C69 C54 C55 112.7(3) . .
C69 C54 C70 108.8(4) . .
C55 C54 C70 106.1(3) . .
C69 C54 C53 116.7(4) . .
C55 C54 C53 100.8(3) . .
C70 C54 C53 111.0(4) . .
N16 C55 N12 128.9(4) . .
N16 C55 C54 120.4(3) . .
N12 C55 C54 110.6(3) . .
N9 C56 N16 123.7(4) . .
N9 C56 C57 119.3(4) . .
N16 C56 C57 117.0(4) . .
C62 C57 C58 119.6(4) . .
C62 C57 C56 118.4(4) . .
C58 C57 C56 122.0(4) . .
C59 C58 C57 119.1(4) . .
C59 C58 H58 120.5 . .
C57 C58 H58 120.5 . .
C58 C59 C60 121.0(4) . .
C58 C59 H59 119.5 . .
C60 C59 H59 119.5 . .
C61 C60 C59 120.7(4) . .
C61 C60 H60 119.6 . .
C59 C60 H60 119.6 . .
C60 C61 C62 119.7(4) . .
C60 C61 H61 120.2 . .
C62 C61 H61 120.2 . .
N13 C62 C61 119.3(4) . .
N13 C62 C57 120.9(4) . .
C61 C62 C57 119.9(4) . .
C48 C63 H63A 109.5 . .
C48 C63 H63B 109.5 . .
H63A C63 H63B 109.5 . .
C48 C63 H63C 109.5 . .
H63A C63 H63C 109.5 . .
H63B C63 H63C 109.5 . .
C48 C64 H64A 109.5 . .
C48 C64 H64B 109.5 . .
H64A C64 H64B 109.5 . .
C48 C64 H64C 109.5 . .
H64A C64 H64C 109.5 . .
H64B C64 H64C 109.5 . .
C49 C65 H65A 109.5 . .
C49 C65 H65B 109.5 . .
H65A C65 H65B 109.5 . .
C49 C65 H65C 109.5 . .
H65A C65 H65C 109.5 . .
H65B C65 H65C 109.5 . .
C49 C66 H66A 109.5 . .
C49 C66 H66B 109.5 . .
H66A C66 H66B 109.5 . .
C49 C66 H66C 109.5 . .
H66A C66 H66C 109.5 . .
H66B C66 H66C 109.5 . .
C53 C67 H67A 109.5 . .
C53 C67 H67B 109.5 . .
H67A C67 H67B 109.5 . .
C53 C67 H67C 109.5 . .
H67A C67 H67C 109.5 . .
H67B C67 H67C 109.5 . .
C53 C68 H68A 109.5 . .
C53 C68 H68B 109.5 . .
H68A C68 H68B 109.5 . .
C53 C68 H68C 109.5 . .
H68A C68 H68C 109.5 . .
H68B C68 H68C 109.5 . .
C54 C69 H69A 109.5 . .
C54 C69 H69B 109.5 . .
H69A C69 H69B 109.5 . .
C54 C69 H69C 109.5 . .
H69A C69 H69C 109.5 . .
H69B C69 H69C 109.5 . .
C54 C70 H70A 109.5 . .
C54 C70 H70B 109.5 . .
H70A C70 H70B 109.5 . .
C54 C70 H70C 109.5 . .
H70A C70 H70C 109.5 . .
H70B C70 H70C 109.5 . .
O2 C71 C72 105.4(4) . .
O2 C71 H71A 110.7 . .
C72 C71 H71A 110.7 . .
O2 C71 H71B 110.7 . .
C72 C71 H71B 110.7 . .
H71A C71 H71B 108.8 . .
C71 C72 C73 101.4(4) . .
C71 C72 H72A 111.5 . .
C73 C72 H72A 111.5 . .
C71 C72 H72B 111.5 . .
C73 C72 H72B 111.5 . .
H72A C72 H72B 109.3 . .
C74 C73 C72 105.1(4) . .
C74 C73 H73A 110.7 . .
C72 C73 H73A 110.7 . .
C74 C73 H73B 110.7 . .
C72 C73 H73B 110.7 . .
H73A C73 H73B 108.8 . .
O2 C74 C73 107.3(4) . .
O2 C74 H74A 110.3 . .
C73 C74 H74A 110.3 . .
O2 C74 H74B 110.3 . .
C73 C74 H74B 110.3 . .
H74A C74 H74B 108.5 . .
F1 P1 F6 177.1(8) . .
F1 P1 F3 91.8(7) . .
F6 P1 F3 91.0(7) . .
F1 P1 F5 86.4(7) . .
F6 P1 F5 92.9(8) . .
F3 P1 F5 89.1(7) . .
F1 P1 F2 102.3(8) . .
F6 P1 F2 78.3(7) . .
F3 P1 F2 90.7(8) . .
F5 P1 F2 171.2(9) . .
F1 P1 F4 88.0(6) . .
F6 P1 F4 89.2(6) . .
F3 P1 F4 177.7(9) . .
F5 P1 F4 88.6(7) . .
F2 P1 F4 91.6(7) . .
F6A P1A F3A 92.9(8) . .
F6A P1A F1A 93.8(8) . .
F3A P1A F1A 92.8(8) . .
F6A P1A F2A 83.6(7) . .
F3A P1A F2A 88.7(7) . .
F1A P1A F2A 177.1(9) . .
F6A P1A F5A 173.8(10) . .
F3A P1A F5A 93.1(9) . .
F1A P1A F5A 84.3(8) . .
F2A P1A F5A 98.1(8) . .
F6A P1A F4A 88.2(7) . .
F3A P1A F4A 177.8(9) . .
F1A P1A F4A 89.0(7) . .
F2A P1A F4A 89.6(7) . .
F5A P1A F4A 85.8(9) . .
F2B P1B F6B 78.4(7) . .
F2B P1B F1B 97.5(8) . .
F6B P1B F1B 175.6(10) . .
F2B P1B F5B 172.4(9) . .
F6B P1B F5B 94.4(8) . .
F1B P1B F5B 89.8(8) . .
F2B P1B F3B 86.9(8) . .
F6B P1B F3B 96.0(8) . .
F1B P1B F3B 85.1(8) . .
F5B P1B F3B 91.3(8) . .
F2B P1B F4B 92.5(8) . .
F6B P1B F4B 88.3(7) . .
F1B P1B F4B 90.5(8) . .
F5B P1B F4B 89.8(7) . .
F3B P1B F4B 175.4(10) . .
F8 P2 F7 92.0(3) . .
F8 P2 F10 90.0(2) . .
F7 P2 F10 178.0(2) . .
F8 P2 F9 178.4(2) . .
F7 P2 F9 89.7(2) . .
F10 P2 F9 88.3(2) . .
F8 P2 F12 89.61(17) . .
F7 P2 F12 90.17(17) . .
F10 P2 F12 89.77(16) . .
F9 P2 F12 90.20(18) . .
F8 P2 F11 90.41(17) . .
F7 P2 F11 90.65(18) . .
F10 P2 F11 89.41(16) . .
F9 P2 F11 89.75(18) . .
F12 P2 F11 179.18(18) . .

loop_
_geom_bond_atom_site_label_1
_geom_bond_atom_site_label_2
_geom_bond_distance
_geom_bond_site_symmetry_2
Co1 N3 1.896(3) .
Co1 N4 1.899(3) .
Co1 N2 1.915(3) .
Co1 N1 1.918(3) .
Co1 O1 2.241(3) .
O1 C34 1.446(5) .
O1 C37 1.451(5) .
N1 C19 1.341(5) .
N1 C1 1.394(5) .
N2 C9 1.345(5) .
N2 C2 1.377(5) .
N3 C13 1.354(5) .
N3 C10 1.383(5) .
N4 C15 1.347(5) .
N4 C18 1.382(5) .
N5 C1 1.299(5) .
N5 C25 1.370(5) .
N6 C2 1.303(5) .
N6 C3 1.378(5) .
N7 C10 1.294(5) .
N7 C9 1.365(5) .
N8 C18 1.297(5) .
N8 C19 1.367(5) .
C1 C2 1.476(6) .
C3 C8 1.406(6) .
C3 C4 1.410(6) .
C4 C5 1.373(6) .
C4 H4 0.9500 .
C5 C6 1.390(6) .
C5 H5 0.9500 .
C6 C7 1.374(6) .
C6 H6 0.9500 .
C7 C8 1.409(6) .
C7 H7 0.9500 .
C8 C9 1.439(6) .
C10 C11 1.512(5) .
C11 C26 1.509(6) .
C11 C27 1.543(6) .
C11 C12 1.567(6) .
C12 C13 1.512(6) .
C12 C29 1.521(6) .
C12 C28 1.541(6) .
C13 C14 1.385(6) .
C14 C15 1.388(6) .
C14 H14 0.9500 .
C15 C16 1.519(6) .
C16 C30 1.528(6) .
C16 C31 1.549(6) .
C16 C17 1.554(6) .
C17 C18 1.509(6) .
C17 C33 1.522(6) .
C17 C32 1.539(6) .
C19 C20 1.432(5) .
C20 C21 1.410(6) .
C20 C25 1.418(6) .
C21 C22 1.375(6) .
C21 H21 0.9500 .
C22 C23 1.408(6) .
C22 H22 0.9500 .
C23 C24 1.373(6) .
C23 H23 0.9500 .
C24 C25 1.402(6) .
C24 H24 0.9500 .
C26 H26A 0.9800 .
C26 H26B 0.9800 .
C26 H26C 0.9800 .
C27 H27A 0.9800 .
C27 H27B 0.9800 .
C27 H27C 0.9800 .
C28 H28A 0.9800 .
C28 H28B 0.9800 .
C28 H28C 0.9800 .
C29 H29A 0.9800 .
C29 H29B 0.9800 .
C29 H29C 0.9800 .
C30 H30A 0.9800 .
C30 H30B 0.9800 .
C30 H30C 0.9800 .
C31 H31A 0.9800 .
C31 H31B 0.9800 .
C31 H31C 0.9800 .
C32 H32A 0.9800 .
C32 H32B 0.9800 .
C32 H32C 0.9800 .
C33 H33A 0.9800 .
C33 H33B 0.9800 .
C33 H33C 0.9800 .
C34 C35 1.521(6) .
C34 H34A 0.9900 .
C34 H34B 0.9900 .
C35 C36 1.537(6) .
C35 H35A 0.9900 .
C35 H35B 0.9900 .
C36 C37 1.512(6) .
C36 H36A 0.9900 .
C36 H36B 0.9900 .
C37 H37A 0.9900 .
C37 H37B 0.9900 .
O3 C75 1.356(9) .
O3 C75 1.356(9) 2_656
C75 C76 1.516(11) .
C75 H75A 0.9900 .
C75 H75B 0.9900 .
C76 C76 1.483(13) 2_656
C76 H76A 0.9900 .
C76 H76B 0.9900 .
Co2 N11 1.887(3) .
Co2 N12 1.898(3) .
Co2 N9 1.914(3) .
Co2 N10 1.920(3) .
Co2 O2 2.232(3) .
O2 C74 1.440(5) .
O2 C71 1.443(5) .
N9 C56 1.346(5) .
N9 C38 1.380(5) .
N10 C46 1.348(5) .
N10 C39 1.376(5) .
N11 C50 1.349(5) .
N11 C47 1.389(5) .
N12 C52 1.350(5) .
N12 C55 1.380(5) .
N13 C38 1.300(5) .
N13 C62 1.381(5) .
N14 C39 1.300(5) .
N14 C40 1.373(5) .
N15 C47 1.286(5) .
N15 C46 1.366(5) .
N16 C55 1.293(5) .
N16 C56 1.360(5) .
C38 C39 1.491(6) .
C40 C45 1.411(6) .
C40 C41 1.414(6) .
C41 C42 1.372(6) .
C41 H41 0.9500 .
C42 C43 1.402(6) .
C42 H42 0.9500 .
C43 C44 1.359(6) .
C43 H43 0.9500 .
C44 C45 1.416(6) .
C44 H44 0.9500 .
C45 C46 1.430(6) .
C47 C48 1.517(5) .
C48 C64 1.525(6) .
C48 C63 1.545(6) .
C48 C49 1.549(6) .
C49 C65 1.525(6) .
C49 C50 1.531(5) .
C49 C66 1.548(6) .
C50 C51 1.379(6) .
C51 C52 1.391(6) .
C51 H51 0.9500 .
C52 C53 1.513(6) .
C53 C68 1.521(6) .
C53 C54 1.550(6) .
C53 C67 1.552(6) .
C54 C69 1.504(6) .
C54 C55 1.529(5) .
C54 C70 1.544(6) .
C56 C57 1.431(6) .
C57 C62 1.408(6) .
C57 C58 1.415(6) .
C58 C59 1.378(6) .
C58 H58 0.9500 .
C59 C60 1.398(6) .
C59 H59 0.9500 .
C60 C61 1.371(6) .
C60 H60 0.9500 .
C61 C62 1.406(6) .
C61 H61 0.9500 .
C63 H63A 0.9800 .
C63 H63B 0.9800 .
C63 H63C 0.9800 .
C64 H64A 0.9800 .
C64 H64B 0.9800 .
C64 H64C 0.9800 .
C65 H65A 0.9800 .
C65 H65B 0.9800 .
C65 H65C 0.9800 .
C66 H66A 0.9800 .
C66 H66B 0.9800 .
C66 H66C 0.9800 .
C67 H67A 0.9800 .
C67 H67B 0.9800 .
C67 H67C 0.9800 .
C68 H68A 0.9800 .
C68 H68B 0.9800 .
C68 H68C 0.9800 .
C69 H69A 0.9800 .
C69 H69B 0.9800 .
C69 H69C 0.9800 .
C70 H70A 0.9800 .
C70 H70B 0.9800 .
C70 H70C 0.9800 .
C71 C72 1.507(6) .
C71 H71A 0.9900 .
C71 H71B 0.9900 .
C72 C73 1.517(7) .
C72 H72A 0.9900 .
C72 H72B 0.9900 .
C73 C74 1.483(7) .
C73 H73A 0.9900 .
C73 H73B 0.9900 .
C74 H74A 0.9900 .
C74 H74B 0.9900 .
P1 F1 1.569(10) .
P1 F6 1.573(10) .
P1 F3 1.581(11) .
P1 F5 1.582(11) .
P1 F2 1.594(10) .
P1 F4 1.608(10) .
P1A F6A 1.566(11) .
P1A F3A 1.568(11) .
P1A F1A 1.569(11) .
P1A F2A 1.578(11) .
P1A F5A 1.581(13) .
P1A F4A 1.610(10) .
P1B F2B 1.567(10) .
P1B F6B 1.577(11) .
P1B F1B 1.579(12) .
P1B F5B 1.580(11) .
P1B F3B 1.582(11) .
P1B F4B 1.611(10) .
P2 F8 1.570(3) .
P2 F7 1.579(3) .
P2 F10 1.594(3) .
P2 F9 1.596(4) .
P2 F12 1.600(3) .
P2 F11 1.601(3) .

loop_
_geom_torsion_atom_site_label_1
_geom_torsion_atom_site_label_2
_geom_torsion_atom_site_label_3
_geom_torsion_atom_site_label_4
_geom_torsion
_geom_torsion_site_symmetry_1
_geom_torsion_site_symmetry_4
N4 Co1 N3 C13 -1.8(4) . .
N2 Co1 N3 C13 174.9(4) . .
O1 Co1 N3 C13 -93.9(3) . .
N4 Co1 N3 C10 176.2(3) . .
N2 Co1 N3 C10 -7.1(3) . .
O1 Co1 N3 C10 84.1(3) . .
N3 Co1 N4 C15 -2.5(3) . .
N1 Co1 N4 C15 -179.1(3) . .
O1 Co1 N4 C15 91.0(3) . .
N3 Co1 N4 C18 174.2(3) . .
N1 Co1 N4 C18 -2.3(3) . .
O1 Co1 N4 C18 -92.3(3) . .
C25 N5 C1 N1 1.4(6) . .
C25 N5 C1 C2 -179.5(3) . .
C19 N1 C1 N5 -2.3(6) . .
Co1 N1 C1 N5 175.7(3) . .
C19 N1 C1 C2 178.6(3) . .
Co1 N1 C1 C2 -3.4(4) . .
C3 N6 C2 N2 1.8(6) . .
C3 N6 C2 C1 -177.1(3) . .
C9 N2 C2 N6 -1.7(6) . .
Co1 N2 C2 N6 -178.2(3) . .
C9 N2 C2 C1 177.3(3) . .
Co1 N2 C2 C1 0.8(4) . .
N5 C1 C2 N6 1.6(6) . .
N1 C1 C2 N6 -179.2(3) . .
N5 C1 C2 N2 -177.4(3) . .
N1 C1 C2 N2 1.7(5) . .
C2 N6 C3 C8 -0.1(6) . .
C2 N6 C3 C4 178.4(4) . .
N6 C3 C4 C5 -176.7(4) . .
C8 C3 C4 C5 1.8(6) . .
C3 C4 C5 C6 0.4(6) . .
C4 C5 C6 C7 -1.9(7) . .
C5 C6 C7 C8 1.2(7) . .
N6 C3 C8 C7 176.0(4) . .
C4 C3 C8 C7 -2.5(6) . .
N6 C3 C8 C9 -1.6(6) . .
C4 C3 C8 C9 179.9(4) . .
C6 C7 C8 C3 1.0(6) . .
C6 C7 C8 C9 178.5(4) . .
C2 N2 C9 N7 -177.3(4) . .
Co1 N2 C9 N7 -1.3(6) . .
C2 N2 C9 C8 -0.3(5) . .
Co1 N2 C9 C8 175.7(3) . .
C10 N7 C9 N2 -2.2(6) . .
C10 N7 C9 C8 -179.3(4) . .
C3 C8 C9 N2 1.8(6) . .
C7 C8 C9 N2 -175.7(4) . .
C3 C8 C9 N7 179.0(4) . .
C7 C8 C9 N7 1.5(6) . .
C9 N7 C10 N3 -0.6(7) . .
C9 N7 C10 C11 174.1(4) . .
C13 N3 C10 N7 -175.1(4) . .
Co1 N3 C10 N7 6.5(6) . .
C13 N3 C10 C11 9.8(5) . .
Co1 N3 C10 C11 -168.6(3) . .
N7 C10 C11 C26 35.5(6) . .
N3 C10 C11 C26 -149.0(4) . .
N7 C10 C11 C27 -84.2(5) . .
N3 C10 C11 C27 91.4(4) . .
N7 C10 C11 C12 160.4(4) . .
N3 C10 C11 C12 -24.1(4) . .
C26 C11 C12 C13 150.0(4) . .
C10 C11 C12 C13 26.8(4) . .
C27 C11 C12 C13 -84.5(4) . .
C26 C11 C12 C29 -85.7(5) . .
C10 C11 C12 C29 151.0(4) . .
C27 C11 C12 C29 39.7(5) . .
C26 C11 C12 C28 38.5(5) . .
C10 C11 C12 C28 -84.7(4) . .
C27 C11 C12 C28 164.0(3) . .
C10 N3 C13 C14 -173.2(4) . .
Co1 N3 C13 C14 5.1(6) . .
C10 N3 C13 C12 10.3(5) . .
Co1 N3 C13 C12 -171.4(3) . .
C29 C12 C13 N3 -149.1(4) . .
C28 C12 C13 N3 90.2(4) . .
C11 C12 C13 N3 -24.5(4) . .
C29 C12 C13 C14 34.4(6) . .
C28 C12 C13 C14 -86.3(5) . .
C11 C12 C13 C14 159.0(4) . .
N3 C13 C14 C15 -4.2(7) . .
C12 C13 C14 C15 171.9(4) . .
C18 N4 C15 C14 -173.3(4) . .
Co1 N4 C15 C14 3.8(6) . .
C18 N4 C15 C16 8.0(4) . .
Co1 N4 C15 C16 -174.8(3) . .
C13 C14 C15 N4 -0.3(7) . .
C13 C14 C15 C16 178.1(4) . .
N4 C15 C16 C30 -143.2(4) . .
C14 C15 C16 C30 38.2(6) . .
N4 C15 C16 C31 97.5(4) . .
C14 C15 C16 C31 -81.2(5) . .
N4 C15 C16 C17 -19.8(4) . .
C14 C15 C16 C17 161.5(4) . .
C15 C16 C17 C18 22.1(4) . .
C30 C16 C17 C18 144.5(4) . .
C31 C16 C17 C18 -91.1(4) . .
C15 C16 C17 C33 145.0(3) . .
C30 C16 C17 C33 -92.6(4) . .
C31 C16 C17 C33 31.8(5) . .
C15 C16 C17 C32 -88.3(4) . .
C30 C16 C17 C32 34.0(5) . .
C31 C16 C17 C32 158.5(3) . .
C19 N8 C18 N4 -3.0(7) . .
C19 N8 C18 C17 170.8(4) . .
C15 N4 C18 N8 -177.4(4) . .
Co1 N4 C18 N8 5.3(6) . .
C15 N4 C18 C17 8.3(4) . .
Co1 N4 C18 C17 -169.0(3) . .
C33 C17 C18 N8 40.4(5) . .
C32 C17 C18 N8 -79.7(4) . .
C16 C17 C18 N8 165.1(4) . .
C33 C17 C18 N4 -144.7(3) . .
C32 C17 C18 N4 95.1(4) . .
C16 C17 C18 N4 -20.0(4) . .
C1 N1 C19 N8 -177.5(3) . .
Co1 N1 C19 N8 4.9(6) . .
C1 N1 C19 C20 1.2(5) . .
Co1 N1 C19 C20 -176.4(3) . .
C18 N8 C19 N1 -2.4(6) . .
C18 N8 C19 C20 178.9(4) . .
N1 C19 C20 C21 -179.6(4) . .
N8 C19 C20 C21 -0.8(6) . .
N1 C19 C20 C25 0.4(6) . .
N8 C19 C20 C25 179.1(3) . .
C25 C20 C21 C22 0.3(6) . .
C19 C20 C21 C22 -179.7(4) . .
C20 C21 C22 C23 0.1(6) . .
C21 C22 C23 C24 -0.1(7) . .
C22 C23 C24 C25 -0.2(6) . .
C1 N5 C25 C24 179.7(4) . .
C1 N5 C25 C20 0.4(6) . .
C23 C24 C25 N5 -178.8(4) . .
C23 C24 C25 C20 0.6(6) . .
C21 C20 C25 N5 178.7(4) . .
C19 C20 C25 N5 -1.2(6) . .
C21 C20 C25 C24 -0.6(6) . .
C19 C20 C25 C24 179.4(4) . .
C37 O1 C34 C35 -21.4(5) . .
Co1 O1 C34 C35 -164.9(3) . .
O1 C34 C35 C36 -2.2(5) . .
C34 C35 C36 C37 23.6(4) . .
C34 O1 C37 C36 36.6(4) . .
Co1 O1 C37 C36 -179.0(2) . .
C35 C36 C37 O1 -36.6(4) . .
C75 O3 C75 C76 11.4(4) 2_656 .
O3 C75 C76 C76 -29.0(10) . 2_656
N12 Co2 N11 C50 6.9(3) . .
N10 Co2 N11 C50 -177.4(3) . .
O2 Co2 N11 C50 -84.7(3) . .
N12 Co2 N11 C47 -173.4(3) . .
N10 Co2 N11 C47 2.2(3) . .
O2 Co2 N11 C47 94.9(3) . .
N11 Co2 N12 C52 2.4(3) . .
N9 Co2 N12 C52 -175.0(3) . .
O2 Co2 N12 C52 94.9(3) . .
N11 Co2 N12 C55 -177.3(3) . .
N9 Co2 N12 C55 5.3(3) . .
O2 Co2 N12 C55 -84.8(3) . .
C62 N13 C38 N9 0.9(6) . .
C62 N13 C38 C39 -180.0(4) . .
C56 N9 C38 N13 -0.3(6) . .
Co2 N9 C38 N13 178.8(3) . .
C56 N9 C38 C39 -179.5(3) . .
Co2 N9 C38 C39 -0.4(4) . .
C40 N14 C39 N10 0.8(6) . .
C40 N14 C39 C38 -179.7(4) . .
C46 N10 C39 N14 0.1(6) . .
Co2 N10 C39 N14 -176.6(3) . .
C46 N10 C39 C38 -179.4(3) . .
Co2 N10 C39 C38 3.9(4) . .
N13 C38 C39 N14 -1.1(6) . .
N9 C38 C39 N14 178.1(4) . .
N13 C38 C39 N10 178.5(4) . .
N9 C38 C39 N10 -2.3(5) . .
C39 N14 C40 C45 -0.3(6) . .
C39 N14 C40 C41 179.8(4) . .
N14 C40 C41 C42 -179.1(4) . .
C45 C40 C41 C42 0.9(6) . .
C40 C41 C42 C43 -0.7(6) . .
C41 C42 C43 C44 0.3(7) . .
C42 C43 C44 C45 0.0(7) . .
N14 C40 C45 C44 179.4(4) . .
C41 C40 C45 C44 -0.6(6) . .
N14 C40 C45 C46 -1.1(6) . .
C41 C40 C45 C46 178.9(4) . .
C43 C44 C45 C40 0.2(6) . .
C43 C44 C45 C46 -179.3(4) . .
C39 N10 C46 N15 177.3(4) . .
Co2 N10 C46 N15 -6.5(6) . .
C39 N10 C46 C45 -1.5(6) . .
Co2 N10 C46 C45 174.7(3) . .
C47 N15 C46 N10 5.2(6) . .
C47 N15 C46 C45 -176.0(4) . .
C40 C45 C46 N10 2.0(6) . .
C44 C45 C46 N10 -178.5(4) . .
C40 C45 C46 N15 -176.9(4) . .
C44 C45 C46 N15 2.6(6) . .
C46 N15 C47 N11 0.3(7) . .
C46 N15 C47 C48 -175.4(4) . .
C50 N11 C47 N15 175.7(4) . .
Co2 N11 C47 N15 -4.0(6) . .
C50 N11 C47 C48 -8.2(4) . .
Co2 N11 C47 C48 172.1(3) . .
N15 C47 C48 C64 -35.0(5) . .
N11 C47 C48 C64 148.5(4) . .
N15 C47 C48 C63 84.9(5) . .
N11 C47 C48 C63 -91.6(4) . .
N15 C47 C48 C49 -159.0(4) . .
N11 C47 C48 C49 24.6(4) . .
C47 C48 C49 C65 -152.4(4) . .
C64 C48 C49 C65 85.5(5) . .
C63 C48 C49 C65 -40.6(5) . .
C47 C48 C49 C50 -28.8(4) . .
C64 C48 C49 C50 -150.9(3) . .
C63 C48 C49 C50 83.0(4) . .
C47 C48 C49 C66 83.2(4) . .
C64 C48 C49 C66 -39.0(5) . .
C63 C48 C49 C66 -165.1(3) . .
C47 N11 C50 C51 169.8(4) . .
Co2 N11 C50 C51 -10.5(6) . .
C47 N11 C50 C49 -12.7(4) . .
Co2 N11 C50 C49 167.0(3) . .
C65 C49 C50 N11 151.7(4) . .
C66 C49 C50 N11 -88.1(4) . .
C48 C49 C50 N11 27.1(4) . .
C65 C49 C50 C51 -30.8(6) . .
C66 C49 C50 C51 89.5(5) . .
C48 C49 C50 C51 -155.4(4) . .
N11 C50 C51 C52 3.3(7) . .
C49 C50 C51 C52 -173.9(4) . .
C55 N12 C52 C51 170.8(4) . .
Co2 N12 C52 C51 -8.9(6) . .
C55 N12 C52 C53 -10.3(5) . .
Co2 N12 C52 C53 170.0(3) . .
C50 C51 C52 N12 6.7(7) . .
C50 C51 C52 C53 -172.1(4) . .
N12 C52 C53 C68 149.6(4) . .
C51 C52 C53 C68 -31.5(6) . .
N12 C52 C53 C54 23.8(4) . .
C51 C52 C53 C54 -157.4(4) . .
N12 C52 C53 C67 -91.4(4) . .
C51 C52 C53 C67 87.5(5) . .
C52 C53 C54 C69 -148.0(4) . .
C68 C53 C54 C69 86.6(5) . .
C67 C53 C54 C69 -36.6(5) . .
C52 C53 C54 C55 -25.5(4) . .
C68 C53 C54 C55 -151.0(4) . .
C67 C53 C54 C55 85.9(4) . .
C52 C53 C54 C70 86.6(4) . .
C68 C53 C54 C70 -38.9(5) . .
C67 C53 C54 C70 -162.0(3) . .
C56 N16 C55 N12 -0.9(7) . .
C56 N16 C55 C54 -176.1(4) . .
C52 N12 C55 N16 175.8(4) . .
Co2 N12 C55 N16 -4.4(6) . .
C52 N12 C55 C54 -8.5(4) . .
Co2 N12 C55 C54 171.2(3) . .
C69 C54 C55 N16 -36.2(5) . .
C70 C54 C55 N16 82.8(5) . .
C53 C54 C55 N16 -161.4(4) . .
C69 C54 C55 N12 147.7(4) . .
C70 C54 C55 N12 -93.3(4) . .
C53 C54 C55 N12 22.5(4) . .
C38 N9 C56 N16 178.6(4) . .
Co2 N9 C56 N16 -0.4(6) . .
C38 N9 C56 C57 -0.1(5) . .
Co2 N9 C56 C57 -179.1(3) . .
C55 N16 C56 N9 3.4(6) . .
C55 N16 C56 C57 -177.9(4) . .
N9 C56 C57 C62 -0.1(6) . .
N16 C56 C57 C62 -178.9(4) . .
N9 C56 C57 C58 179.1(4) . .
N16 C56 C57 C58 0.3(6) . .
C62 C57 C58 C59 -0.9(6) . .
C56 C57 C58 C59 179.9(4) . .
C57 C58 C59 C60 -0.2(6) . .
C58 C59 C60 C61 1.4(7) . .
C59 C60 C61 C62 -1.4(7) . .
C38 N13 C62 C61 179.5(4) . .
C38 N13 C62 C57 -1.1(6) . .
C60 C61 C62 N13 179.7(4) . .
C60 C61 C62 C57 0.3(6) . .
C58 C57 C62 N13 -178.5(4) . .
C56 C57 C62 N13 0.7(6) . .
C58 C57 C62 C61 0.8(6) . .
C56 C57 C62 C61 -179.9(4) . .
C74 O2 C71 C72 25.2(5) . .
Co2 O2 C71 C72 173.9(3) . .
O2 C71 C72 C73 -34.5(5) . .
C71 C72 C73 C74 31.4(6) . .
C71 O2 C74 C73 -4.7(5) . .
Co2 O2 C74 C73 -152.3(4) . .
C72 C73 C74 O2 -17.4(6) . .
